data_2014118
loop_
_publ_author_name
'Sopkov\'a-de Oliveira Santos, Jana'
'Bouillon, Alexandre'
'Lancelot, Jean-Charles'
'Rault, Sylvain'

_publ_section_title
;
 2-(6-Bromopyridin-2-yl)-6-methyl-[1,3,6,2]dioxazaborocane, a new
 stable (pyridin-2-yl)boronic acid derivative
;
_journal_issue 8
_journal_name_full 'Acta Crystallographica Section C'
_journal_page_first o582
_journal_page_last o584
_journal_paper_doi 10.1107/S0108270104014520
_journal_volume 60
_journal_year 2004
_chemical_formula_iupac 'C10 H14 B Br N2 O2'
_chemical_formula_moiety 'C10 H14 B Br N2 O2'
_chemical_formula_sum 'C10 H14 B Br N2 O2'
_chemical_formula_weight 284.95
_chemical_melting_point 433
_chemical_name_common
;
2-(6-bromo-pyridin-2-yl)-6-methyl-[1,3,6,2]dioxazaborocane
;
_chemical_name_systematic
;
6a-(6-bromopyridin-2-yl)-3a-methyl-2,3,4,5-tetrahydro1,6-dioxa-3a-aza-6a-
borapentalene
;
_space_group_IT_number 29
_symmetry_cell_setting orthorhombic
_symmetry_space_group_name_Hall 'P 2c -2ac'
_symmetry_space_group_name_H-M 'P c a 21'
_atom_sites_solution_hydrogens geom
_atom_sites_solution_primary direct
_atom_sites_solution_secondary difmap
_audit_creation_method SHELXL-97
_cell_angle_alpha 90.00
_cell_angle_beta 90.00
_cell_angle_gamma 90.00
_cell_formula_units_Z 4
_cell_length_a 10.7716(12)
_cell_length_b 7.0104(7)
_cell_length_c 15.5546(14)
_cell_measurement_reflns_used 25
_cell_measurement_temperature 293(2)
_cell_measurement_theta_max 24
_cell_measurement_theta_min 18
_cell_volume 1174.6(2)
_computing_cell_refinement CAD-4-PC
_computing_data_collection 'CAD-4-PC (Enraf--Nonius, 1996)'
_computing_data_reduction 'JANA2000 (Pet\<r\'i\<cek & Du\<sek, 2000 )'
_computing_molecular_graphics 'ORTEP-3 (Farrugia, 1997)'
_computing_publication_material SHELXL97
_computing_structure_refinement 'SHELXL97 (Sheldrick, 1997)'
_computing_structure_solution 'SHELXS97 (Sheldrick, 1997)'
_diffrn_ambient_temperature 293(2)
_diffrn_measured_fraction_theta_full 1.000
_diffrn_measured_fraction_theta_max 1.000
_diffrn_measurement_device_type 'Enraf--Nonius CAD-4'
_diffrn_measurement_method \q/2\q
_diffrn_radiation_monochromator graphite
_diffrn_radiation_source 'fine-focus sealed tube'
_diffrn_radiation_type MoK\a
_diffrn_radiation_wavelength 0.71073
_diffrn_reflns_av_R_equivalents 0.0000
_diffrn_reflns_av_sigmaI/netI 0.0197
_diffrn_reflns_limit_h_max 15
_diffrn_reflns_limit_h_min 0
_diffrn_reflns_limit_k_max 9
_diffrn_reflns_limit_k_min 0
_diffrn_reflns_limit_l_max 0
_diffrn_reflns_limit_l_min -21
_diffrn_reflns_number 1767
_diffrn_reflns_theta_full 29.97
_diffrn_reflns_theta_max 29.97
_diffrn_reflns_theta_min 2.62
_diffrn_standards_decay_% 5.5
_diffrn_standards_interval_time 60
_diffrn_standards_number 3
_exptl_absorpt_coefficient_mu 3.485
_exptl_absorpt_correction_T_max 0.707
_exptl_absorpt_correction_T_min 0.250
_exptl_absorpt_correction_type gaussian
_exptl_absorpt_process_details ' JANA2000 (Pet\<r\'i\<cek & Du\<sek, 2000)'
_exptl_crystal_colour 'translucent light colourless'
_exptl_crystal_density_diffrn 1.611
_exptl_crystal_density_method 'not measured'
_exptl_crystal_description prism
_exptl_crystal_F_000 576
_exptl_crystal_size_max 0.65
_exptl_crystal_size_mid 0.63
_exptl_crystal_size_min 0.29
_refine_diff_density_max 0.741
_refine_diff_density_min -0.780
_refine_ls_extinction_method none
_refine_ls_goodness_of_fit_ref 1.063
_refine_ls_hydrogen_treatment constr
_refine_ls_matrix_type full
_refine_ls_number_parameters 146
_refine_ls_number_reflns 1767
_refine_ls_number_restraints 1
_refine_ls_restrained_S_all 1.062
_refine_ls_R_factor_all 0.0706
_refine_ls_R_factor_gt 0.0492
_refine_ls_shift/su_max 0.000
_refine_ls_shift/su_mean 0.000
_refine_ls_structure_factor_coef Fsqd
_refine_ls_weighting_details 'calc w=1/[\s^2^(Fo^2^)+(0.1027P)^2^] where P=(Fo^2^+2Fc^2^)/3'
_refine_ls_weighting_scheme calc
_refine_ls_wR_factor_gt 0.1310
_refine_ls_wR_factor_ref 0.1442
_reflns_number_gt 1408
_reflns_number_total 1767
_reflns_threshold_expression I>2\s(I)
_cod_data_source_file dn1051.cif
_cod_data_source_block I
_cod_depositor_comments
;
The following automatic conversions were performed:
'_geom_bond_publ_flag' value 'YES' changed to 'yes' according to
'/home/saulius/struct/CIF-dictionaries/cif_core.dic' dictionary named
'cif_core.dic' version 2.4.1 from 2010-06-29 (9 times).

Automatic conversion script
Id: cif_fix_enum 1527 2010-12-29 10:47:43Z saulius 

The following automatic conversions were performed:

'_exptl_absorpt_correction_type' value 'Gaussian' changed to
'gaussian' according to
/home/saulius/struct/CIF-dictionaries/cif_core.dic dictionary named
'cif_core.dic' version 2.4.1 from 2010-06-29.

'_geom_bond_publ_flag'
value 'YES' changed to 'yes' according to
/home/saulius/struct/CIF-dictionaries/cif_core.dic dictionary named
'cif_core.dic' version 2.4.1 from 2010-06-29 (9
times).

'_geom_angle_publ_flag' value 'YES' changed to 'yes'
according to /home/saulius/struct/CIF-dictionaries/cif_core.dic
dictionary named 'cif_core.dic' version 2.4.1 from 2010-06-29 (3
times).

Automatic conversion script
Id: cif_fix_values 1715 2011-07-08 13:25:40Z adriana 
;
_cod_database_code 2014118
_cod_database_fobs_code 2014118

loop_
_symmetry_equiv_pos_as_xyz
'x, y, z'
'-x, -y, z+1/2'
'x+1/2, -y, z'
'-x+1/2, y, z+1/2'

loop_
_atom_site_label
_atom_site_fract_x
_atom_site_fract_y
_atom_site_fract_z
_atom_site_U_iso_or_equiv
_atom_site_adp_type
_atom_site_calc_flag
_atom_site_refinement_flags
_atom_site_occupancy
_atom_site_disorder_assembly
_atom_site_disorder_group
_atom_site_type_symbol
Br1 0.14758(6) 0.37870(8) 0.46149(7) 0.0547(2) Uani d . 1 . . Br
C1 0.0867(4) 0.1310(7) 0.4958(3) 0.0344(9) Uani d . 1 . . C
N2 0.1213(4) 0.0718(7) 0.5715(3) 0.0338(8) Uani d . 1 . . N
C3 0.0760(4) -0.0989(7) 0.5990(4) 0.0343(10) Uani d . 1 . . C
C4 -0.0047(5) -0.1975(8) 0.5473(4) 0.0433(11) Uani d . 1 . . C
H4 -0.0388 -0.3112 0.5671 0.052 Uiso calc R 1 . . H
C5 -0.0367(5) -0.1318(8) 0.4665(6) 0.0488(14) Uani d . 1 . . C
H5 -0.0887 -0.2031 0.4312 0.059 Uiso calc R 1 . . H
C6 0.0094(5) 0.0398(9) 0.4389(3) 0.0459(13) Uani d . 1 . . C
H6 -0.0102 0.0909 0.3854 0.055 Uiso calc R 1 . . H
B7 0.1182(5) -0.1698(10) 0.6934(4) 0.0380(12) Uani d . 1 . . B
O1 0.0424(4) -0.3261(8) 0.7226(4) 0.0584(13) Uani d . 1 . . O
O2 0.1348(4) -0.0174(7) 0.7549(3) 0.0493(10) Uani d . 1 . . O
C8 0.1154(6) -0.4584(11) 0.7699(6) 0.061(2) Uani d . 1 . . C
H8A 0.0749 -0.5818 0.7729 0.073 Uiso calc R 1 . . H
H8B 0.1305 -0.4127 0.8278 0.073 Uiso calc R 1 . . H
C13 0.2610(7) 0.0283(8) 0.7620(5) 0.0532(15) Uani d . 1 . . C
H13A 0.2768 0.0962 0.8153 0.064 Uiso calc R 1 . . H
H13B 0.2871 0.1076 0.7143 0.064 Uiso calc R 1 . . H
C12 0.3288(6) -0.1582(10) 0.7610(5) 0.0494(14) Uani d . 1 . . C
H12A 0.3236 -0.2213 0.8164 0.059 Uiso calc R 1 . . H
H12B 0.4154 -0.1406 0.7460 0.059 Uiso calc R 1 . . H
N10 0.2616(4) -0.2696(5) 0.6930(3) 0.0336(9) Uani d . 1 . . N
C14 0.3314(5) -0.2641(10) 0.6112(5) 0.0462(13) Uani d . 1 . . C
H14A 0.3437 -0.1339 0.5941 0.069 Uiso calc R 1 . . H
H14B 0.2853 -0.3301 0.5676 0.069 Uiso calc R 1 . . H
H14C 0.4105 -0.3247 0.6189 0.069 Uiso calc R 1 . . H
C9 0.2353(7) -0.4707(7) 0.7194(5) 0.0503(16) Uani d . 1 . . C
H9A 0.3018 -0.5206 0.7549 0.060 Uiso calc R 1 . . H
H9B 0.2255 -0.5522 0.6695 0.060 Uiso calc R 1 . . H

loop_
_atom_site_aniso_label
_atom_site_aniso_U_11
_atom_site_aniso_U_22
_atom_site_aniso_U_33
_atom_site_aniso_U_12
_atom_site_aniso_U_13
_atom_site_aniso_U_23
Br1 0.0762(4) 0.0398(3) 0.0482(3) 0.0011(2) 0.0008(4) 0.0057(3)
C1 0.033(2) 0.036(2) 0.034(2) 0.0037(18) 0.0016(18) -0.0048(19)
N2 0.0313(17) 0.0366(19) 0.033(2) 0.0040(16) -0.0014(15) 0.0010(18)
C3 0.0256(19) 0.036(2) 0.041(2) 0.0074(18) 0.0018(17) 0.002(2)
C4 0.039(2) 0.039(3) 0.052(3) -0.002(2) -0.001(2) 0.002(3)
C5 0.044(2) 0.055(3) 0.048(3) -0.003(2) -0.009(3) -0.014(3)
C6 0.044(3) 0.061(4) 0.033(2) 0.012(3) -0.0069(18) -0.009(2)
B7 0.027(2) 0.045(3) 0.042(3) 0.009(2) 0.006(2) 0.013(3)
O1 0.0302(17) 0.071(3) 0.074(3) -0.0049(18) 0.0010(19) 0.032(3)
O2 0.051(2) 0.061(3) 0.0362(19) 0.0232(18) 0.0032(16) -0.0039(19)
C8 0.047(3) 0.054(4) 0.082(5) -0.008(3) -0.001(3) 0.030(4)
C13 0.065(4) 0.036(3) 0.059(3) 0.009(3) -0.017(3) -0.011(3)
C12 0.045(3) 0.046(3) 0.057(4) 0.006(2) -0.014(3) -0.008(3)
N10 0.0265(15) 0.0314(16) 0.043(2) 0.0015(16) -0.0024(17) 0.0034(17)
C14 0.034(2) 0.050(3) 0.054(3) 0.002(2) 0.014(2) -0.004(3)
C9 0.045(3) 0.035(2) 0.071(4) 0.001(2) -0.003(3) 0.014(3)

loop_
_atom_type_symbol
_atom_type_description
_atom_type_scat_dispersion_real
_atom_type_scat_dispersion_imag
_atom_type_scat_source
C C 0.0033 0.0016 'International Tables Vol C Tables 4.2.6.8 and 6.1.1.4'
H H 0.0000 0.0000 'International Tables Vol C Tables 4.2.6.8 and 6.1.1.4'
B B 0.0013 0.0007 'International Tables Vol C Tables 4.2.6.8 and 6.1.1.4'
Br Br -0.2901 2.4595 'International Tables Vol C Tables 4.2.6.8 and 6.1.1.4'
N N 0.0061 0.0033 'International Tables Vol C Tables 4.2.6.8 and 6.1.1.4'
O O 0.0106 0.0060 'International Tables Vol C Tables 4.2.6.8 and 6.1.1.4'

loop_
_geom_angle_atom_site_label_1
_geom_angle_atom_site_label_2
_geom_angle_atom_site_label_3
_geom_angle
_geom_angle_publ_flag
N2 C1 C6 127.4(5) ?
N2 C1 Br1 116.0(4) ?
C6 C1 Br1 116.5(4) ?
C1 N2 C3 117.5(5) ?
N2 C3 C4 119.1(5) yes
N2 C3 B7 117.1(5) yes
C4 C3 B7 123.8(5) yes
C3 C4 C5 121.6(5) ?
C3 C4 H4 119.2 ?
C5 C4 H4 119.2 ?
C6 C5 C4 119.1(6) ?
C6 C5 H5 120.4 ?
C4 C5 H5 120.4 ?
C5 C6 C1 115.3(6) ?
C5 C6 H6 122.4 ?
C1 C6 H6 122.4 ?
O1 B7 O2 115.1(5) ?
O1 B7 C3 111.2(5) ?
O2 B7 C3 114.1(5) ?
O1 B7 N10 101.8(4) ?
O2 B7 N10 101.2(4) ?
C3 B7 N10 112.4(4) ?
C8 O1 B7 110.2(4) ?
C13 O2 B7 110.0(4) ?
O1 C8 C9 104.0(6) ?
O1 C8 H8A 111.0 ?
C9 C8 H8A 111.0 ?
O1 C8 H8B 111.0 ?
C9 C8 H8B 111.0 ?
H8A C8 H8B 109.0 ?
O2 C13 C12 105.8(5) ?
O2 C13 H13A 110.6 ?
C12 C13 H13A 110.6 ?
O2 C13 H13B 110.6 ?
C12 C13 H13B 110.6 ?
H13A C13 H13B 108.7 ?
C13 C12 N10 103.1(5) ?
C13 C12 H12A 111.1 ?
N10 C12 H12A 111.1 ?
C13 C12 H12B 111.1 ?
N10 C12 H12B 111.1 ?
H12A C12 H12B 109.1 ?
C14 N10 C9 110.9(4) ?
C14 N10 C12 110.4(5) ?
C9 N10 C12 112.8(5) ?
C14 N10 B7 117.1(4) ?
C9 N10 B7 102.4(4) ?
C12 N10 B7 102.9(4) ?
N10 C14 H14A 109.5 ?
N10 C14 H14B 109.5 ?
H14A C14 H14B 109.5 ?
N10 C14 H14C 109.5 ?
H14A C14 H14C 109.5 ?
H14B C14 H14C 109.5 ?
N10 C9 C8 104.5(5) ?
N10 C9 H9A 110.9 ?
C8 C9 H9A 110.9 ?
N10 C9 H9B 110.9 ?
C8 C9 H9B 110.9 ?
H9A C9 H9B 108.9 ?

loop_
_geom_bond_atom_site_label_1
_geom_bond_atom_site_label_2
_geom_bond_site_symmetry_2
_geom_bond_distance
_geom_bond_publ_flag
Br1 C1 . 1.931(5) ?
C1 N2 . 1.303(7) ?
C1 C6 . 1.373(7) ?
N2 C3 . 1.361(7) ?
C3 C4 . 1.371(8) ?
C3 B7 . 1.615(8) ?
C4 C5 . 1.383(11) ?
C4 H4 . 0.9300 ?
C5 C6 . 1.370(10) ?
C5 H5 . 0.9300 ?
C6 H6 . 0.9300 ?
B7 O1 . 1.440(8) yes
B7 O2 . 1.446(9) yes
B7 N10 . 1.696(7) yes
O1 C8 . 1.421(9) yes
O2 C13 . 1.400(9) yes
C8 C9 . 1.514(10) yes
C8 H8A . 0.9700 ?
C8 H8B . 0.9700 ?
C13 C12 . 1.498(8) yes
C13 H13A . 0.9700 ?
C13 H13B . 0.9700 ?
C12 N10 . 1.501(8) yes
C12 H12A . 0.9700 ?
C12 H12B . 0.9700 ?
N10 C14 . 1.479(7) ?
N10 C9 . 1.496(6) yes
C14 H14A . 0.9600 ?
C14 H14B . 0.9600 ?
C14 H14C . 0.9600 ?
C9 H9A . 0.9700 ?
C9 H9B . 0.9700 ?

loop_
_cod_related_entry_id
_cod_related_entry_database
_cod_related_entry_code
1 ChemSpider 30652395
